data_7720367
loop_
_publ_author_name
'Mittag, Simon M.'
'Klopf, Jonas'
'Virovets, Alexander V.'
'Peresypkina, Eugenia'
'Lerner, Hans-Wolfram'
'Helten, Holger'
'Wagner, Matthias'

_publ_section_title
;
 Fraternal twins: B<sub>2</sub>O<sub>2</sub>- or
 B<sub>2</sub>N<sub>2</sub>-doped polycyclic &#x3c0; systems and their
 formation mechanism <i>via</i> regiodivergent Au- <i>versus</i>
 amine-catalyzed cyclizations.
;
_journal_issue 14
_journal_name_full 'Dalton transactions (Cambridge, England : 2003)'
_journal_page_first 5553
_journal_page_last 5564
_journal_paper_doi 10.1039/d6dt00412a
_journal_volume 55
_journal_year 2026
_chemical_formula_moiety 'C23 H25 B O'
_chemical_formula_sum 'C23 H25 B O'
_chemical_formula_weight 328.24
_space_group_crystal_system orthorhombic
_space_group_IT_number 61
_space_group_name_Hall '-P 2ac 2ab'
_space_group_name_H-M_alt 'P b c a'
_atom_sites_solution_hydrogens geom
_atom_sites_solution_primary dual
_atom_sites_solution_secondary difmap
_audit_creation_method SHELXL-2019/3
_audit_update_record
;
2026-01-15 deposited with the CCDC.	2026-02-27 downloaded from the CCDC.
;
_cell_angle_alpha 90
_cell_angle_beta 90
_cell_angle_gamma 90
_cell_formula_units_Z 8
_cell_length_a 15.9307(15)
_cell_length_b 9.9600(7)
_cell_length_c 25.546(2)
_cell_measurement_reflns_used 1043
_cell_measurement_temperature 173(2)
_cell_measurement_theta_max 22.4750
_cell_measurement_theta_min 3.0530
_cell_volume 4053.4(6)
_computing_cell_refinement 'CrysAlisPro 1.171.42.43a (Rigaku OD, 2022)'
_computing_data_collection 'X-Area (Stoe & Cie, 2001)'
_computing_data_reduction 'CrysAlisPro 1.171.42.43a (Rigaku OD, 2022)'
_computing_publication_material 'IUCr PublCIF online service'
_computing_structure_refinement 'SHELXL-2019/2 (Sheldrick, 2019)'
_computing_structure_solution 'SHELXT (G. M. Sheldrick, 2015)'
_diffrn_ambient_temperature 173(2)
_diffrn_detector 'image plate'
_diffrn_detector_area_resol_mean 6.67
_diffrn_detector_type 'STOE image plate (34 cm diameter)'
_diffrn_measured_fraction_theta_full 0.995
_diffrn_measured_fraction_theta_max 0.995
_diffrn_measurement_device '2-circle goniometer'
_diffrn_measurement_device_type 'STOE IPDS II two-circle-diffractometer'
_diffrn_measurement_method \w
_diffrn_radiation_monochromator mirror
_diffrn_radiation_type MoK\a
_diffrn_radiation_wavelength 0.71073
_diffrn_reflns_av_R_equivalents 0.0669
_diffrn_reflns_av_unetI/netI 0.0785
_diffrn_reflns_Laue_measured_fraction_full 0.995
_diffrn_reflns_Laue_measured_fraction_max 0.995
_diffrn_reflns_limit_h_max 19
_diffrn_reflns_limit_h_min -14
_diffrn_reflns_limit_k_max 12
_diffrn_reflns_limit_k_min -10
_diffrn_reflns_limit_l_max 31
_diffrn_reflns_limit_l_min -25
_diffrn_reflns_number 9500
_diffrn_reflns_point_group_measured_fraction_full 0.995
_diffrn_reflns_point_group_measured_fraction_max 0.995
_diffrn_reflns_theta_full 25.242
_diffrn_reflns_theta_max 25.681
_diffrn_reflns_theta_min 2.540
_diffrn_source 'Genix 3D I\mS microfocus X-ray source'
_exptl_absorpt_coefficient_mu 0.063
_exptl_absorpt_correction_T_max 1.00000
_exptl_absorpt_correction_T_min 0.92786
_exptl_absorpt_correction_type multi-scan
_exptl_absorpt_process_details
;
CrysAlisPro 1.171.42.43a (Rigaku Oxford Diffraction, 2022)
Empirical absorption correction using spherical harmonics,
implemented in SCALE3 ABSPACK scaling algorithm.
;
_exptl_crystal_colour colourless
_exptl_crystal_density_diffrn 1.076
_exptl_crystal_description 'elongated prism'
_exptl_crystal_F_000 1408
_exptl_crystal_size_max 0.400
_exptl_crystal_size_mid 0.160
_exptl_crystal_size_min 0.130
_refine_diff_density_max 0.148
_refine_diff_density_min -0.148
_refine_diff_density_rms 0.033
_refine_ls_extinction_method none
_refine_ls_goodness_of_fit_ref 0.986
_refine_ls_hydrogen_treatment constr
_refine_ls_matrix_type full
_refine_ls_number_parameters 241
_refine_ls_number_reflns 3825
_refine_ls_number_restraints 0
_refine_ls_restrained_S_all 0.986
_refine_ls_R_factor_all 0.1197
_refine_ls_R_factor_gt 0.0549
_refine_ls_shift/su_max 0.000
_refine_ls_shift/su_mean 0.000
_refine_ls_structure_factor_coef Fsqd
_refine_ls_weighting_details 'w=1/[\s^2^(Fo^2^)+(0.0591P)^2^] where P=(Fo^2^+2Fc^2^)/3'
_refine_ls_weighting_scheme calc
_refine_ls_wR_factor_gt 0.1205
_refine_ls_wR_factor_ref 0.1476
_reflns_Friedel_coverage 0.000
_reflns_number_gt 2100
_reflns_number_total 3825
_reflns_threshold_expression 'I > 2\s(I)'
_cod_data_source_file d6dt00412a2.cif
_cod_data_source_block B1SI_wa3662_sm313
_cod_depositor_comments 'Adding full bibliography for 7720366--7720383.cif.'
_cod_database_code 7720367
_shelx_shelxl_version_number 2019/3
_shelx_space_group_comment
;
The symmetry employed for this shelxl refinement is uniquely defined
by the following loop, which should always be used as a source of
symmetry information in preference to the above space-group names.
They are only intended as comments.
;
_shelx_estimated_absorpt_t_min 0.975
_shelx_estimated_absorpt_t_max 0.992

loop_
_space_group_symop_operation_xyz
'x, y, z'
'-x+1/2, -y, z+1/2'
'-x, y+1/2, -z+1/2'
'x+1/2, -y+1/2, -z'
'-x, -y, -z'
'x-1/2, y, -z-1/2'
'x, -y-1/2, z-1/2'
'-x-1/2, y-1/2, z'

loop_
_atom_site_label
_atom_site_type_symbol
_atom_site_fract_x
_atom_site_fract_y
_atom_site_fract_z
_atom_site_U_iso_or_equiv
_atom_site_adp_type
_atom_site_occupancy
_atom_site_site_symmetry_order
_atom_site_calc_flag
_atom_site_refinement_flags_posn
_atom_site_refinement_flags_adp
_atom_site_refinement_flags_occupancy
_atom_site_disorder_assembly
_atom_site_disorder_group
B1 B 0.4305(2) 0.4888(3) 0.70118(12) 0.0481(7) Uani 1 1 d . . . . .
O1A O 0.4278(8) 0.6252(12) 0.7093(4) 0.070(3) Uani 0.6 1 d . . P A 1
H1A H 0.428759 0.664985 0.680275 0.105 Uiso 0.6 1 calc R U P A 1
O1B O 0.4011(11) 0.6174(16) 0.6932(5) 0.067(4) Uani 0.4 1 d . . P A 2
H1B H 0.380061 0.623077 0.663101 0.101 Uiso 0.4 1 calc R U P A 2
C1 C 0.45566(15) 0.5937(2) 0.58911(9) 0.0424(6) Uani 1 1 d . . . . .
C2 C 0.42617(15) 0.6993(2) 0.57487(9) 0.0431(6) Uani 1 1 d . . . . .
C3 C 0.39360(15) 0.8213(2) 0.55928(9) 0.0428(6) Uani 1 1 d . . . . .
C4 C 0.36647(14) 0.9276(2) 0.54561(9) 0.0413(6) Uani 1 1 d . . . . .
C5 C 0.33293(15) 1.0586(2) 0.52879(9) 0.0457(6) Uani 1 1 d . . . . .
C6 C 0.24735(19) 1.0375(3) 0.50377(12) 0.0709(9) Uani 1 1 d . . . . .
H6A H 0.253004 0.977873 0.473471 0.106 Uiso 1 1 calc R U . . .
H6B H 0.224729 1.124238 0.492365 0.106 Uiso 1 1 calc R U . . .
H6C H 0.209161 0.996951 0.529342 0.106 Uiso 1 1 calc R U . . .
C7 C 0.3235(2) 1.1492(3) 0.57730(11) 0.0724(9) Uani 1 1 d . . . . .
H7A H 0.286114 1.105875 0.602675 0.109 Uiso 1 1 calc R U . . .
H7B H 0.299601 1.235811 0.566797 0.109 Uiso 1 1 calc R U . . .
H7C H 0.378645 1.163617 0.593299 0.109 Uiso 1 1 calc R U . . .
C8 C 0.3940(2) 1.1216(3) 0.49028(14) 0.0890(11) Uani 1 1 d . . . . .
H8A H 0.450196 1.124584 0.505908 0.134 Uiso 1 1 calc R U . . .
H8B H 0.375675 1.213061 0.481933 0.134 Uiso 1 1 calc R U . . .
H8C H 0.395681 1.067891 0.458157 0.134 Uiso 1 1 calc R U . . .
C11 C 0.48305(14) 0.4196(2) 0.65631(9) 0.0393(6) Uani 1 1 d . . . . .
C12 C 0.49351(14) 0.4698(2) 0.60492(9) 0.0374(5) Uani 1 1 d . . . . .
C13 C 0.54097(16) 0.3990(2) 0.56813(9) 0.0458(6) Uani 1 1 d . . . . .
H13 H 0.546624 0.433060 0.533572 0.055 Uiso 1 1 calc R U . . .
C14 C 0.57972(16) 0.2799(2) 0.58167(10) 0.0518(7) Uani 1 1 d . . . . .
H14 H 0.612400 0.232870 0.556544 0.062 Uiso 1 1 calc R U . . .
C15 C 0.57102(16) 0.2293(2) 0.63151(10) 0.0505(7) Uani 1 1 d . . . . .
H15 H 0.597970 0.147791 0.641002 0.061 Uiso 1 1 calc R U . . .
C16 C 0.52271(16) 0.2981(2) 0.66773(9) 0.0465(6) Uani 1 1 d . . . . .
H16 H 0.516287 0.261020 0.701763 0.056 Uiso 1 1 calc R U . . .
C21 C 0.39254(15) 0.4025(2) 0.74630(9) 0.0415(6) Uani 1 1 d . . . . .
C22 C 0.43603(17) 0.3798(3) 0.79323(10) 0.0526(7) Uani 1 1 d . . . . .
C23 C 0.4013(2) 0.2930(3) 0.83031(11) 0.0721(9) Uani 1 1 d . . . . .
H23 H 0.430329 0.279439 0.862356 0.087 Uiso 1 1 calc R U . . .
C24 C 0.3274(2) 0.2271(3) 0.82239(12) 0.0772(10) Uani 1 1 d . . . . .
C25 C 0.28403(18) 0.2510(3) 0.77664(12) 0.0659(8) Uani 1 1 d . . . . .
H25 H 0.231981 0.206971 0.770786 0.079 Uiso 1 1 calc R U . . .
C26 C 0.31507(16) 0.3384(2) 0.73898(9) 0.0475(6) Uani 1 1 d . . . . .
C27 C 0.5211(2) 0.4431(3) 0.80203(12) 0.0754(9) Uani 1 1 d . . . . .
H27A H 0.564328 0.388685 0.784880 0.113 Uiso 1 1 calc R U . . .
H27B H 0.532570 0.447734 0.839672 0.113 Uiso 1 1 calc R U . . .
H27C H 0.521470 0.533877 0.787246 0.113 Uiso 1 1 calc R U . . .
C28 C 0.2945(2) 0.1288(5) 0.86311(17) 0.141(2) Uani 1 1 d . . . . .
H28A H 0.263834 0.178098 0.890255 0.211 Uiso 1 1 calc R U . . .
H28B H 0.341719 0.080777 0.879044 0.211 Uiso 1 1 calc R U . . .
H28C H 0.256741 0.064276 0.846260 0.211 Uiso 1 1 calc R U . . .
C29 C 0.26394(18) 0.3653(3) 0.69015(10) 0.0668(8) Uani 1 1 d . . . . .
H29A H 0.235642 0.452255 0.693430 0.100 Uiso 1 1 calc R U . . .
H29B H 0.221934 0.294291 0.685797 0.100 Uiso 1 1 calc R U . . .
H29C H 0.301148 0.366748 0.659602 0.100 Uiso 1 1 calc R U . . .

loop_
_atom_site_aniso_label
_atom_site_aniso_U_11
_atom_site_aniso_U_22
_atom_site_aniso_U_33
_atom_site_aniso_U_23
_atom_site_aniso_U_13
_atom_site_aniso_U_12
B1 0.0479(19) 0.0375(15) 0.0588(19) 0.0008(13) 0.0107(14) 0.0046(13)
O1A 0.113(7) 0.040(2) 0.056(5) 0.001(3) 0.029(4) 0.003(4)
O1B 0.109(11) 0.032(4) 0.060(8) 0.002(5) 0.035(6) 0.025(6)
C1 0.0372(15) 0.0415(13) 0.0486(15) -0.0027(11) -0.0035(11) 0.0000(11)
C2 0.0384(15) 0.0437(13) 0.0470(14) -0.0016(11) -0.0055(11) -0.0002(11)
C3 0.0380(14) 0.0440(13) 0.0464(14) -0.0013(12) -0.0016(11) 0.0029(11)
C4 0.0346(14) 0.0448(13) 0.0445(14) -0.0018(11) -0.0008(10) 0.0006(11)
C5 0.0439(16) 0.0404(13) 0.0528(15) 0.0044(11) -0.0030(11) 0.0052(11)
C6 0.063(2) 0.0631(17) 0.086(2) -0.0021(16) -0.0265(16) 0.0172(15)
C7 0.091(3) 0.0516(15) 0.075(2) -0.0103(14) -0.0149(17) 0.0186(15)
C8 0.088(3) 0.0670(19) 0.112(3) 0.0370(19) 0.036(2) 0.0139(17)
C11 0.0368(14) 0.0332(11) 0.0480(14) 0.0005(10) 0.0040(10) 0.0017(10)
C12 0.0326(14) 0.0339(11) 0.0456(14) -0.0003(10) -0.0033(10) -0.0005(10)
C13 0.0484(16) 0.0478(14) 0.0413(13) -0.0016(11) 0.0043(11) 0.0031(11)
C14 0.0514(17) 0.0503(15) 0.0538(16) -0.0056(12) 0.0135(12) 0.0108(12)
C15 0.0547(17) 0.0394(13) 0.0573(16) 0.0039(12) 0.0112(13) 0.0131(12)
C16 0.0540(17) 0.0380(12) 0.0475(14) 0.0050(11) 0.0085(12) 0.0046(12)
C21 0.0421(15) 0.0410(12) 0.0413(14) -0.0021(11) 0.0082(11) 0.0113(11)
C22 0.0475(17) 0.0610(16) 0.0494(16) -0.0045(13) -0.0023(13) 0.0219(13)
C23 0.062(2) 0.113(2) 0.0415(16) 0.0242(16) 0.0108(15) 0.0399(19)
C24 0.050(2) 0.105(2) 0.077(2) 0.0489(18) 0.0278(17) 0.0342(18)
C25 0.0422(17) 0.0769(18) 0.079(2) 0.0271(16) 0.0163(15) 0.0086(14)
C26 0.0423(16) 0.0545(14) 0.0457(15) 0.0084(12) 0.0068(12) 0.0077(12)
C27 0.063(2) 0.075(2) 0.088(2) -0.0183(17) -0.0226(17) 0.0140(16)
C28 0.077(3) 0.204(5) 0.142(3) 0.132(3) 0.049(2) 0.048(3)
C29 0.057(2) 0.088(2) 0.0556(17) 0.0059(15) -0.0042(14) -0.0011(15)

loop_
_atom_type_symbol
_atom_type_description
_atom_type_scat_dispersion_real
_atom_type_scat_dispersion_imag
_atom_type_scat_source
C C 0.0033 0.0016 'International Tables Vol C Tables 4.2.6.8 and 6.1.1.4'
H H 0.0000 0.0000 'International Tables Vol C Tables 4.2.6.8 and 6.1.1.4'
B B 0.0013 0.0007 'International Tables Vol C Tables 4.2.6.8 and 6.1.1.4'
O O 0.0106 0.0060 'International Tables Vol C Tables 4.2.6.8 and 6.1.1.4'

loop_
_geom_angle_atom_site_label_1
_geom_angle_atom_site_label_2
_geom_angle_atom_site_label_3
_geom_angle
_geom_angle_site_symmetry_1
_geom_angle_site_symmetry_3
_geom_angle_publ_flag
O1A B1 C21 114.9(5) . . ?
O1B B1 C21 119.3(8) . . ?
O1A B1 C11 123.8(6) . . ?
O1B B1 C11 118.6(7) . . ?
C21 B1 C11 120.14(19) . . ?
B1 O1A H1A 109.5 . . ?
B1 O1B H1B 109.5 . . ?
C2 C1 C12 177.8(3) . . ?
C1 C2 C3 178.8(3) . . ?
C4 C3 C2 179.1(3) . . ?
C3 C4 C5 179.9(3) . . ?
C4 C5 C8 108.8(2) . . ?
C4 C5 C6 109.0(2) . . ?
C8 C5 C6 111.1(2) . . ?
C4 C5 C7 108.6(2) . . ?
C8 C5 C7 110.0(2) . . ?
C6 C5 C7 109.3(2) . . ?
C5 C6 H6A 109.5 . . ?
C5 C6 H6B 109.5 . . ?
H6A C6 H6B 109.5 . . ?
C5 C6 H6C 109.5 . . ?
H6A C6 H6C 109.5 . . ?
H6B C6 H6C 109.5 . . ?
C5 C7 H7A 109.5 . . ?
C5 C7 H7B 109.5 . . ?
H7A C7 H7B 109.5 . . ?
C5 C7 H7C 109.5 . . ?
H7A C7 H7C 109.5 . . ?
H7B C7 H7C 109.5 . . ?
C5 C8 H8A 109.5 . . ?
C5 C8 H8B 109.5 . . ?
H8A C8 H8B 109.5 . . ?
C5 C8 H8C 109.5 . . ?
H8A C8 H8C 109.5 . . ?
H8B C8 H8C 109.5 . . ?
C16 C11 C12 116.5(2) . . ?
C16 C11 B1 117.8(2) . . ?
C12 C11 B1 125.62(19) . . ?
C13 C12 C11 120.64(19) . . ?
C13 C12 C1 118.2(2) . . ?
C11 C12 C1 121.1(2) . . ?
C14 C13 C12 120.5(2) . . ?
C14 C13 H13 119.8 . . ?
C12 C13 H13 119.8 . . ?
C15 C14 C13 120.1(2) . . ?
C15 C14 H14 120.0 . . ?
C13 C14 H14 120.0 . . ?
C14 C15 C16 119.5(2) . . ?
C14 C15 H15 120.2 . . ?
C16 C15 H15 120.2 . . ?
C15 C16 C11 122.7(2) . . ?
C15 C16 H16 118.6 . . ?
C11 C16 H16 118.6 . . ?
C26 C21 C22 118.4(2) . . ?
C26 C21 B1 119.6(2) . . ?
C22 C21 B1 121.9(2) . . ?
C23 C22 C21 118.9(3) . . ?
C23 C22 C27 120.8(3) . . ?
C21 C22 C27 120.2(3) . . ?
C24 C23 C22 122.7(3) . . ?
C24 C23 H23 118.7 . . ?
C22 C23 H23 118.7 . . ?
C23 C24 C25 118.4(3) . . ?
C23 C24 C28 120.4(3) . . ?
C25 C24 C28 121.2(4) . . ?
C24 C25 C26 121.1(3) . . ?
C24 C25 H25 119.4 . . ?
C26 C25 H25 119.4 . . ?
C25 C26 C21 120.4(2) . . ?
C25 C26 C29 119.4(3) . . ?
C21 C26 C29 120.2(2) . . ?
C22 C27 H27A 109.5 . . ?
C22 C27 H27B 109.5 . . ?
H27A C27 H27B 109.5 . . ?
C22 C27 H27C 109.5 . . ?
H27A C27 H27C 109.5 . . ?
H27B C27 H27C 109.5 . . ?
C24 C28 H28A 109.5 . . ?
C24 C28 H28B 109.5 . . ?
H28A C28 H28B 109.5 . . ?
C24 C28 H28C 109.5 . . ?
H28A C28 H28C 109.5 . . ?
H28B C28 H28C 109.5 . . ?
C26 C29 H29A 109.5 . . ?
C26 C29 H29B 109.5 . . ?
H29A C29 H29B 109.5 . . ?
C26 C29 H29C 109.5 . . ?
H29A C29 H29C 109.5 . . ?
H29B C29 H29C 109.5 . . ?

loop_
_geom_bond_atom_site_label_1
_geom_bond_atom_site_label_2
_geom_bond_distance
_geom_bond_site_symmetry_2
_geom_bond_publ_flag
B1 O1A 1.375(12) . ?
B1 O1B 1.380(16) . ?
B1 C21 1.560(4) . ?
B1 C11 1.578(4) . ?
O1A H1A 0.8400 . ?
O1B H1B 0.8400 . ?
C1 C2 1.208(3) . ?
C1 C12 1.432(3) . ?
C2 C3 1.380(3) . ?
C3 C4 1.196(3) . ?
C4 C5 1.474(3) . ?
C5 C8 1.520(4) . ?
C5 C6 1.520(4) . ?
C5 C7 1.541(3) . ?
C6 H6A 0.9800 . ?
C6 H6B 0.9800 . ?
C6 H6C 0.9800 . ?
C7 H7A 0.9800 . ?
C7 H7B 0.9800 . ?
C7 H7C 0.9800 . ?
C8 H8A 0.9800 . ?
C8 H8B 0.9800 . ?
C8 H8C 0.9800 . ?
C11 C16 1.396(3) . ?
C11 C12 1.415(3) . ?
C12 C13 1.397(3) . ?
C13 C14 1.381(3) . ?
C13 H13 0.9500 . ?
C14 C15 1.376(3) . ?
C14 H14 0.9500 . ?
C15 C16 1.385(3) . ?
C15 H15 0.9500 . ?
C16 H16 0.9500 . ?
C21 C26 1.402(3) . ?
C21 C22 1.403(3) . ?
C22 C23 1.397(4) . ?
C22 C27 1.511(4) . ?
C23 C24 1.362(4) . ?
C23 H23 0.9500 . ?
C24 C25 1.379(4) . ?
C24 C28 1.522(4) . ?
C25 C26 1.388(3) . ?
C25 H25 0.9500 . ?
C26 C29 1.514(4) . ?
C27 H27A 0.9800 . ?
C27 H27B 0.9800 . ?
C27 H27C 0.9800 . ?
C28 H28A 0.9800 . ?
C28 H28B 0.9800 . ?
C28 H28C 0.9800 . ?
C29 H29A 0.9800 . ?
C29 H29B 0.9800 . ?
C29 H29C 0.9800 . ?

loop_
_geom_torsion_atom_site_label_1
_geom_torsion_atom_site_label_2
_geom_torsion_atom_site_label_3
_geom_torsion_atom_site_label_4
_geom_torsion
_geom_torsion_site_symmetry_1
_geom_torsion_site_symmetry_2
_geom_torsion_site_symmetry_3
_geom_torsion_site_symmetry_4
_geom_torsion_publ_flag
O1A B1 C11 C16 142.1(5) . . . . ?
O1B B1 C11 C16 170.8(8) . . . . ?
C21 B1 C11 C16 -25.4(4) . . . . ?
O1A B1 C11 C12 -38.2(6) . . . . ?
O1B B1 C11 C12 -9.5(8) . . . . ?
C21 B1 C11 C12 154.4(2) . . . . ?
C16 C11 C12 C13 0.4(3) . . . . ?
B1 C11 C12 C13 -179.3(2) . . . . ?
C16 C11 C12 C1 -179.9(2) . . . . ?
B1 C11 C12 C1 0.4(4) . . . . ?
C11 C12 C13 C14 -1.2(4) . . . . ?
C1 C12 C13 C14 179.1(2) . . . . ?
C12 C13 C14 C15 0.7(4) . . . . ?
C13 C14 C15 C16 0.5(4) . . . . ?
C14 C15 C16 C11 -1.3(4) . . . . ?
C12 C11 C16 C15 0.9(4) . . . . ?
B1 C11 C16 C15 -179.4(2) . . . . ?
O1A B1 C21 C26 107.3(5) . . . . ?
O1B B1 C21 C26 79.5(7) . . . . ?
C11 B1 C21 C26 -84.2(3) . . . . ?
O1A B1 C21 C22 -76.7(5) . . . . ?
O1B B1 C21 C22 -104.5(7) . . . . ?
C11 B1 C21 C22 91.8(3) . . . . ?
C26 C21 C22 C23 1.0(3) . . . . ?
B1 C21 C22 C23 -175.0(2) . . . . ?
C26 C21 C22 C27 178.0(2) . . . . ?
B1 C21 C22 C27 1.9(3) . . . . ?
C21 C22 C23 C24 1.3(4) . . . . ?
C27 C22 C23 C24 -175.6(3) . . . . ?
C22 C23 C24 C25 -2.4(5) . . . . ?
C22 C23 C24 C28 177.2(3) . . . . ?
C23 C24 C25 C26 1.0(4) . . . . ?
C28 C24 C25 C26 -178.5(3) . . . . ?
C24 C25 C26 C21 1.3(4) . . . . ?
C24 C25 C26 C29 -178.0(3) . . . . ?
C22 C21 C26 C25 -2.3(3) . . . . ?
B1 C21 C26 C25 173.8(2) . . . . ?
C22 C21 C26 C29 177.0(2) . . . . ?
B1 C21 C26 C29 -6.9(3) . . . . ?
